data_4115750
loop_
_publ_author_name
'Yoshihiro Matano'
'Hazumi Nomura'
'Hitomi Suzuki'
'Motoo Shiro'
'Haruyuki Nakano'

_publ_contact_author_email ' matano@kuchem.kyoto-u.ac.jp '
_publ_contact_author_fax ' +81-75-753-4000 '
_publ_contact_author_name ' Yoshihiro Matano'
_publ_contact_author_phone ' +81-75-753-4045 '
_publ_section_title
;
 Synthesis, Structure, and Reactions of
 (Acylimino)triaryl-\l5-bismuthanes: First Comparative Study of the
 (Acylimino)pnictorane Series
;
_journal_name_full 'Journal of the American Chemical Society'
_journal_page_first 10954
_journal_page_last 10965
_journal_paper_doi 10.1021/ja003623l
_journal_volume 123
_journal_year 2001
_chemical_formula_moiety 'C20 H15 Cl3 N O P '
_chemical_formula_sum 'C20 H15 Cl3 N O P'
_chemical_formula_weight 422.68
_space_group_IT_number 14
_symmetry_cell_setting monoclinic
_symmetry_Int_Tables_number 14
_symmetry_space_group_name_Hall '-P 2yn'
_symmetry_space_group_name_H-M 'P 1 21/n 1'
_cell_angle_alpha 90
_cell_angle_beta 94.90(3)
_cell_angle_gamma 90
_cell_formula_units_Z 4
_cell_length_a 9.469(3)
_cell_length_b 19.063(4)
_cell_length_c 10.976(4)
_cell_measurement_reflns_used 22
_cell_measurement_temperature 298.7
_cell_measurement_theta_max 14.6
_cell_measurement_theta_min 12.6
_cell_volume 1974.0(10)
_computing_cell_refinement 'MSC/AFC Diffractometer Control'
_computing_data_collection 'MSC/AFC Diffractometer Control'
_computing_data_reduction 'teXsan Ver. 1.10'
_computing_publication_material 'teXsan Ver. 1.10'
_computing_structure_refinement 'teXsan Ver. 1.10'
_computing_structure_solution SIR92
_diffrn_measured_fraction_theta_full 1.0436
_diffrn_measured_fraction_theta_max 1.0436
_diffrn_measurement_device_type 'Rigaku AFC7S'
_diffrn_measurement_method \w-2\q
_diffrn_radiation_type 'Mo K\a'
_diffrn_radiation_wavelength 0.7107
_diffrn_reflns_av_R_equivalents 0.021
_diffrn_reflns_limit_h_max 12
_diffrn_reflns_limit_h_min 0
_diffrn_reflns_limit_k_max 24
_diffrn_reflns_limit_k_min 0
_diffrn_reflns_limit_l_max 14
_diffrn_reflns_limit_l_min -14
_diffrn_reflns_number 4800
_diffrn_reflns_theta_full 27.50
_diffrn_reflns_theta_max 27.50
_diffrn_standards_decay_% 5.64
_diffrn_standards_interval_count 150
_diffrn_standards_number 3
_exptl_absorpt_coefficient_mu 0.554
_exptl_absorpt_correction_T_max 1.000
_exptl_absorpt_correction_T_min 0.964
_exptl_absorpt_correction_type psi-scan
_exptl_absorpt_process_details '(North, Phillips & Mathews, 1968)'
_exptl_crystal_colour colorless
_exptl_crystal_density_diffrn 1.422
_exptl_crystal_description prismatic
_exptl_crystal_size_max 0.340
_exptl_crystal_size_mid 0.200
_exptl_crystal_size_min 0.180
_refine_diff_density_max 0.32
_refine_diff_density_min -0.35
_refine_ls_extinction_method none
_refine_ls_goodness_of_fit_ref 1.110
_refine_ls_hydrogen_treatment noref
_refine_ls_number_parameters 235
_refine_ls_number_reflns 4735
_refine_ls_R_factor_gt 0.0428
_refine_ls_shift/su_max 0.0003
_refine_ls_structure_factor_coef Fsqd
_refine_ls_weighting_details 'w = 1/[\s^2^(Fo^2^) + (0.05100(Max(Fo^2^,0) + 2Fc^2^)/3)^2^]'
_refine_ls_weighting_scheme calc
_refine_ls_wR_factor_ref 0.1321
_reflns_number_gt 2884
_reflns_number_total 4735
_reflns_threshold_expression F^2^>2.0\s(F^2^)
_cod_data_source_file ja003623l_2.cif
_cod_data_source_block Ph3P_NCOCCl3
_cod_original_cell_volume 1973(1)
_cod_original_formula_sum 'C20 H15 Cl3 N O P '
_cod_database_code 4115750

loop_
_symmetry_equiv_pos_as_xyz
x,y,z
1/2-x,1/2+y,1/2-z
-x,-y,-z
1/2+x,1/2-y,1/2+z

loop_
_atom_site_label
_atom_site_type_symbol
_atom_site_fract_x
_atom_site_fract_y
_atom_site_fract_z
_atom_site_U_iso_or_equiv
_atom_site_adp_type
_atom_site_occupancy
_atom_site_calc_flag
Cl(1) Cl -0.43679(9) 0.22753(5) 0.16242(10) 0.0822(3) Uani 1.00 d
Cl(2) Cl -0.41438(9) 0.13712(6) 0.37374(8) 0.0787(3) Uani 1.00 d
Cl(3) Cl -0.47651(9) 0.07958(5) 0.13282(9) 0.0807(3) Uani 1.00 d
P P 0.02936(6) 0.18463(3) 0.24884(5) 0.0326(2) Uani 1.00 d
O O -0.1776(2) 0.07258(9) 0.2033(2) 0.0471(5) Uani 1.00 d
N N -0.1417(2) 0.19175(10) 0.2316(2) 0.0391(6) Uani 1.00 d
C(1) C -0.2172(3) 0.1330(1) 0.2141(2) 0.0362(6) Uani 1.00 d
C(2) C -0.3799(3) 0.1449(1) 0.2165(3) 0.0479(8) Uani 1.00 d
C(3) C 0.1102(2) 0.1521(1) 0.1175(2) 0.0340(6) Uani 1.00 d
C(4) C 0.1719(3) 0.1986(1) 0.0400(2) 0.0463(7) Uani 1.00 d
C(5) C 0.2288(3) 0.1742(2) -0.0641(2) 0.0564(9) Uani 1.00 d
C(6) C 0.2258(3) 0.1036(2) -0.0901(2) 0.0558(9) Uani 1.00 d
C(7) C 0.1660(3) 0.0569(1) -0.0136(3) 0.0506(8) Uani 1.00 d
C(8) C 0.1072(3) 0.0808(1) 0.0896(2) 0.0412(7) Uani 1.00 d
C(9) C 0.0936(3) 0.2724(1) 0.2756(2) 0.0381(6) Uani 1.00 d
C(10) C 0.0154(3) 0.3287(1) 0.2241(3) 0.0504(8) Uani 1.00 d
C(11) C 0.0689(4) 0.3958(1) 0.2368(3) 0.066(1) Uani 1.00 d
C(12) C 0.1979(4) 0.4072(2) 0.3006(4) 0.075(1) Uani 1.00 d
C(13) C 0.2754(4) 0.3529(2) 0.3513(3) 0.077(1) Uani 1.00 d
C(14) C 0.2240(3) 0.2845(2) 0.3389(3) 0.0578(9) Uani 1.00 d
C(15) C 0.0884(3) 0.1310(1) 0.3782(2) 0.0378(6) Uani 1.00 d
C(16) C 0.0053(3) 0.1274(2) 0.4766(2) 0.0522(8) Uani 1.00 d
C(17) C 0.0489(4) 0.0859(2) 0.5758(3) 0.068(1) Uani 1.00 d
C(18) C 0.1730(4) 0.0480(2) 0.5786(3) 0.069(1) Uani 1.00 d
C(19) C 0.2549(4) 0.0522(2) 0.4829(3) 0.069(1) Uani 1.00 d
C(20) C 0.2140(3) 0.0932(2) 0.3820(2) 0.0523(8) Uani 1.00 d
H(1) H 0.1776 0.2477 0.0601 0.0552 Uiso 1.00 calc
H(2) H 0.2679 0.2065 -0.1197 0.0695 Uiso 1.00 calc
H(3) H 0.2680 0.0874 -0.1615 0.0660 Uiso 1.00 calc
H(4) H 0.1647 0.0078 -0.0327 0.0620 Uiso 1.00 calc
H(5) H 0.0622 0.0485 0.1425 0.0507 Uiso 1.00 calc
H(6) H -0.0750 0.3206 0.1815 0.0607 Uiso 1.00 calc
H(7) H 0.0143 0.4345 0.2012 0.0785 Uiso 1.00 calc
H(8) H 0.2330 0.4550 0.3068 0.0867 Uiso 1.00 calc
H(9) H 0.3649 0.3620 0.3976 0.0929 Uiso 1.00 calc
H(10) H 0.2792 0.2458 0.3741 0.0714 Uiso 1.00 calc
H(11) H -0.0815 0.1539 0.4740 0.0626 Uiso 1.00 calc
H(12) H -0.0076 0.0831 0.6447 0.0847 Uiso 1.00 calc
H(13) H 0.2033 0.0179 0.6476 0.0822 Uiso 1.00 calc
H(14) H 0.3452 0.0272 0.4857 0.0839 Uiso 1.00 calc
H(15) H 0.2713 0.0965 0.3142 0.0639 Uiso 1.00 calc

loop_
_atom_site_aniso_label
_atom_site_aniso_U_11
_atom_site_aniso_U_22
_atom_site_aniso_U_33
_atom_site_aniso_U_12
_atom_site_aniso_U_13
_atom_site_aniso_U_23
Cl(1) 0.0515(5) 0.0634(5) 0.1282(8) 0.0148(4) -0.0124(5) 0.0111(5)
Cl(2) 0.0588(5) 0.1076(7) 0.0739(6) -0.0111(5) 0.0304(4) -0.0078(5)
Cl(3) 0.0539(5) 0.0810(6) 0.1043(7) -0.0222(4) -0.0112(5) -0.0239(5)
P 0.0324(3) 0.0299(3) 0.0359(3) -0.0027(3) 0.0051(2) -0.0018(2)
O 0.047(1) 0.0336(9) 0.062(1) -0.0013(8) 0.0112(9) -0.0060(8)
N 0.033(1) 0.033(1) 0.051(1) -0.0025(9) 0.0052(9) -0.0027(9)
C(1) 0.033(1) 0.040(1) 0.036(1) -0.003(1) 0.0041(10) 0.001(1)
C(2) 0.037(1) 0.045(1) 0.061(2) -0.005(1) 0.001(1) -0.006(1)
C(3) 0.033(1) 0.037(1) 0.033(1) -0.0006(10) 0.0015(9) -0.0012(9)
C(4) 0.058(2) 0.040(1) 0.042(1) -0.001(1) 0.011(1) 0.005(1)
C(5) 0.065(2) 0.066(2) 0.040(1) -0.004(2) 0.015(1) 0.005(1)
C(6) 0.051(2) 0.077(2) 0.040(1) 0.005(2) 0.010(1) -0.013(1)
C(7) 0.046(2) 0.048(1) 0.058(2) -0.001(1) 0.005(1) -0.018(1)
C(8) 0.040(1) 0.038(1) 0.046(1) -0.001(1) 0.006(1) -0.003(1)
C(9) 0.040(1) 0.033(1) 0.043(1) -0.007(1) 0.011(1) -0.006(1)
C(10) 0.048(2) 0.039(1) 0.066(2) -0.003(1) 0.009(1) -0.002(1)
C(11) 0.075(2) 0.035(1) 0.089(2) -0.005(2) 0.013(2) 0.000(1)
C(12) 0.085(3) 0.045(2) 0.095(3) -0.029(2) 0.009(2) -0.010(2)
C(13) 0.066(2) 0.070(2) 0.094(3) -0.031(2) -0.010(2) -0.012(2)
C(14) 0.054(2) 0.049(2) 0.069(2) -0.013(1) -0.007(1) -0.003(1)
C(15) 0.041(1) 0.037(1) 0.035(1) -0.005(1) 0.003(1) 0.0014(10)
C(16) 0.058(2) 0.060(2) 0.040(1) -0.009(1) 0.009(1) -0.005(1)
C(17) 0.094(3) 0.078(2) 0.035(1) -0.031(2) 0.010(2) 0.003(1)
C(18) 0.099(3) 0.053(2) 0.049(2) -0.010(2) -0.016(2) 0.010(1)
C(19) 0.080(2) 0.066(2) 0.058(2) 0.011(2) -0.011(2) 0.010(2)
C(20) 0.051(2) 0.060(2) 0.046(2) 0.006(1) 0.001(1) 0.005(1)

loop_
_atom_type_symbol
_atom_type_description
_atom_type_scat_dispersion_real
_atom_type_scat_dispersion_imag
_atom_type_scat_source
C C 0.003 0.002
;International Tables for Crystallography
(1992, Vol. C, Tables 4.2.6.8 and 6.1.1.1)
;
H H 0.000 0.000
;International Tables for Crystallography
(1992, Vol. C, Table 6.1.1.2)
;
Cl Cl 0.148 0.159
;International Tables for Crystallography
(1992, Vol. C, Tables 4.2.6.8 and 6.1.1.1)
;
N N 0.006 0.003
;International Tables for Crystallography
(1992, Vol. C, Tables 4.2.6.8 and 6.1.1.1)
;
O O 0.011 0.006
;International Tables for Crystallography
(1992, Vol. C, Tables 4.2.6.8 and 6.1.1.1)
;
P P 0.102 0.094
;International Tables for Crystallography
(1992, Vol. C, Tables 4.2.6.8 and 6.1.1.1)
;

loop_
_geom_angle_atom_site_label_1
_geom_angle_atom_site_label_2
_geom_angle_atom_site_label_3
_geom_angle
_geom_angle_site_symmetry_2
_geom_angle_site_symmetry_3
_geom_angle_publ_flag
N P C(3) 115.1(1) 1_555 1_555 yes
N P C(9) 105.2(1) 1_555 1_555 yes
N P C(15) 112.3(1) 1_555 1_555 yes
C(3) P C(9) 106.9(1) 1_555 1_555 yes
C(3) P C(15) 108.1(1) 1_555 1_555 yes
C(9) P C(15) 108.8(1) 1_555 1_555 yes
P N C(1) 117.7(2) 1_555 1_555 yes
O C(1) N 129.9(2) 1_555 1_555 yes
O C(1) C(2) 116.8(2) 1_555 1_555 yes
N C(1) C(2) 113.2(2) 1_555 1_555 yes
Cl(1) C(2) Cl(2) 109.0(1) 1_555 1_555 yes
Cl(1) C(2) Cl(3) 109.2(2) 1_555 1_555 yes
Cl(1) C(2) C(1) 113.6(2) 1_555 1_555 yes
Cl(2) C(2) Cl(3) 108.4(1) 1_555 1_555 yes
Cl(2) C(2) C(1) 105.4(2) 1_555 1_555 yes
Cl(3) C(2) C(1) 111.0(2) 1_555 1_555 yes
P C(3) C(4) 119.9(2) 1_555 1_555 yes
P C(3) C(8) 120.7(2) 1_555 1_555 yes
C(4) C(3) C(8) 119.3(2) 1_555 1_555 yes
C(3) C(4) C(5) 120.2(2) 1_555 1_555 yes
C(3) C(4) H(1) 119.9 1_555 1_555 no
C(5) C(4) H(1) 119.9 1_555 1_555 no
C(4) C(5) C(6) 119.9(3) 1_555 1_555 yes
C(4) C(5) H(2) 120.3 1_555 1_555 no
C(6) C(5) H(2) 119.8 1_555 1_555 no
C(5) C(6) C(7) 120.5(2) 1_555 1_555 yes
C(5) C(6) H(3) 118.8 1_555 1_555 no
C(7) C(6) H(3) 120.8 1_555 1_555 no
C(6) C(7) C(8) 120.2(2) 1_555 1_555 yes
C(6) C(7) H(4) 119.7 1_555 1_555 no
C(8) C(7) H(4) 120.2 1_555 1_555 no
C(3) C(8) C(7) 120.0(2) 1_555 1_555 yes
C(3) C(8) H(5) 119.3 1_555 1_555 no
C(7) C(8) H(5) 120.7 1_555 1_555 no
P C(9) C(10) 119.3(2) 1_555 1_555 yes
P C(9) C(14) 120.9(2) 1_555 1_555 yes
C(10) C(9) C(14) 119.6(2) 1_555 1_555 yes
C(9) C(10) C(11) 119.7(3) 1_555 1_555 yes
C(9) C(10) H(6) 119.8 1_555 1_555 no
C(11) C(10) H(6) 120.5 1_555 1_555 no
C(10) C(11) C(12) 120.2(3) 1_555 1_555 yes
C(10) C(11) H(7) 119.3 1_555 1_555 no
C(12) C(11) H(7) 120.6 1_555 1_555 no
C(11) C(12) C(13) 120.9(3) 1_555 1_555 yes
C(11) C(12) H(8) 118.0 1_555 1_555 no
C(13) C(12) H(8) 121.1 1_555 1_555 no
C(12) C(13) C(14) 120.0(3) 1_555 1_555 yes
C(12) C(13) H(9) 119.7 1_555 1_555 no
C(14) C(13) H(9) 120.3 1_555 1_555 no
C(9) C(14) C(13) 119.7(3) 1_555 1_555 yes
C(9) C(14) H(10) 120.2 1_555 1_555 no
C(13) C(14) H(10) 120.1 1_555 1_555 no
P C(15) C(16) 118.8(2) 1_555 1_555 yes
P C(15) C(20) 121.8(2) 1_555 1_555 yes
C(16) C(15) C(20) 119.4(2) 1_555 1_555 yes
C(15) C(16) C(17) 119.3(3) 1_555 1_555 yes
C(15) C(16) H(11) 119.3 1_555 1_555 no
C(17) C(16) H(11) 121.5 1_555 1_555 no
C(16) C(17) C(18) 121.0(3) 1_555 1_555 yes
C(16) C(17) H(12) 120.1 1_555 1_555 no
C(18) C(17) H(12) 118.9 1_555 1_555 no
C(17) C(18) C(19) 119.6(3) 1_555 1_555 yes
C(17) C(18) H(13) 121.3 1_555 1_555 no
C(19) C(18) H(13) 119.1 1_555 1_555 no
C(18) C(19) C(20) 120.8(3) 1_555 1_555 yes
C(18) C(19) H(14) 120.2 1_555 1_555 no
C(20) C(19) H(14) 119.0 1_555 1_555 no
C(15) C(20) C(19) 119.9(3) 1_555 1_555 yes
C(15) C(20) H(15) 118.8 1_555 1_555 no
C(19) C(20) H(15) 121.4 1_555 1_555 no

loop_
_geom_bond_atom_site_label_1
_geom_bond_atom_site_label_2
_geom_bond_distance
_geom_bond_publ_flag
Cl(1) C(2) 1.751(3) yes
Cl(2) C(2) 1.790(3) yes
Cl(3) C(2) 1.757(3) yes
P N 1.620(2) yes
P C(3) 1.800(2) yes
P C(9) 1.796(2) yes
P C(15) 1.799(2) yes
O C(1) 1.220(3) yes
N C(1) 1.333(3) yes
C(1) C(2) 1.560(4) yes
C(3) C(4) 1.392(3) yes
C(3) C(8) 1.392(3) yes
C(4) C(5) 1.385(4) yes
C(4) H(1) 0.962 no
C(5) C(6) 1.375(4) yes
C(5) H(2) 0.964 no
C(6) C(7) 1.378(4) yes
C(6) H(3) 0.960 no
C(7) C(8) 1.382(4) yes
C(7) H(4) 0.959 no
C(8) H(5) 0.969 no
C(9) C(10) 1.395(4) yes
C(9) C(14) 1.383(4) yes
C(10) C(11) 1.379(4) yes
C(10) H(6) 0.953 no
C(11) C(12) 1.372(5) yes
C(11) H(7) 0.964 no
C(12) C(13) 1.361(5) yes
C(12) H(8) 0.969 no
C(13) C(14) 1.393(4) yes
C(13) H(9) 0.966 no
C(14) H(10) 0.966 no
C(15) C(16) 1.392(3) yes
C(15) C(20) 1.389(4) yes
C(16) C(17) 1.381(4) yes
C(16) H(11) 0.962 no
C(17) C(18) 1.377(5) yes
C(17) H(12) 0.964 no
C(18) C(19) 1.360(5) yes
C(18) H(13) 0.975 no
C(19) C(20) 1.383(4) yes
C(19) H(14) 0.977 no
C(20) H(15) 0.960 no

loop_
_geom_contact_atom_site_label_1
_geom_contact_atom_site_label_2
_geom_contact_distance
_geom_contact_site_symmetry_2
Cl(1) C(16) 3.452(3) 4_454
O C(7) 3.237(3) 3_555
O C(18) 3.317(4) 3_556
O C(6) 3.596(4) 3_555

loop_
_geom_torsion_atom_site_label_1
_geom_torsion_atom_site_label_2
_geom_torsion_atom_site_label_3
_geom_torsion_atom_site_label_4
_geom_torsion
_geom_torsion_site_symmetry_1
_geom_torsion_site_symmetry_2
_geom_torsion_site_symmetry_3
_geom_torsion_site_symmetry_4
_geom_torsion_publ_flag
Cl(1) C(2) C(1) O -152.1(2) 1_555 1_555 1_555 1_555 yes
Cl(1) C(2) C(1) N 31.4(3) 1_555 1_555 1_555 1_555 yes
Cl(2) C(2) C(1) O 88.6(2) 1_555 1_555 1_555 1_555 yes
Cl(2) C(2) C(1) N -87.9(2) 1_555 1_555 1_555 1_555 yes
Cl(3) C(2) C(1) O -28.5(3) 1_555 1_555 1_555 1_555 yes
Cl(3) C(2) C(1) N 155.0(2) 1_555 1_555 1_555 1_555 yes
P N C(1) O -3.7(4) 1_555 1_555 1_555 1_555 yes
P N C(1) C(2) 172.1(2) 1_555 1_555 1_555 1_555 yes
P C(3) C(4) C(5) -177.2(2) 1_555 1_555 1_555 1_555 yes
P C(3) C(8) C(7) 178.0(2) 1_555 1_555 1_555 1_555 yes
P C(9) C(10) C(11) -175.3(2) 1_555 1_555 1_555 1_555 yes
P C(9) C(14) C(13) 175.8(3) 1_555 1_555 1_555 1_555 yes
P C(15) C(16) C(17) 179.4(2) 1_555 1_555 1_555 1_555 yes
P C(15) C(20) C(19) -179.6(2) 1_555 1_555 1_555 1_555 yes
N P C(3) C(4) 99.6(2) 1_555 1_555 1_555 1_555 yes
N P C(3) C(8) -78.0(2) 1_555 1_555 1_555 1_555 yes
N P C(9) C(10) -29.7(2) 1_555 1_555 1_555 1_555 yes
N P C(9) C(14) 155.0(2) 1_555 1_555 1_555 1_555 yes
N P C(15) C(16) -28.1(2) 1_555 1_555 1_555 1_555 yes
N P C(15) C(20) 151.6(2) 1_555 1_555 1_555 1_555 yes
C(1) N P C(3) 64.7(2) 1_555 1_555 1_555 1_555 yes
C(1) N P C(9) -177.8(2) 1_555 1_555 1_555 1_555 yes
C(1) N P C(15) -59.7(2) 1_555 1_555 1_555 1_555 yes
C(3) P C(9) C(10) 93.1(2) 1_555 1_555 1_555 1_555 yes
C(3) P C(9) C(14) -82.1(2) 1_555 1_555 1_555 1_555 yes
C(3) P C(15) C(16) -156.3(2) 1_555 1_555 1_555 1_555 yes
C(3) P C(15) C(20) 23.5(2) 1_555 1_555 1_555 1_555 yes
C(3) C(4) C(5) C(6) -0.8(5) 1_555 1_555 1_555 1_555 yes
C(3) C(8) C(7) C(6) -0.9(4) 1_555 1_555 1_555 1_555 yes
C(4) C(3) P C(9) -16.9(2) 1_555 1_555 1_555 1_555 yes
C(4) C(3) P C(15) -133.9(2) 1_555 1_555 1_555 1_555 yes
C(4) C(3) C(8) C(7) 0.4(4) 1_555 1_555 1_555 1_555 yes
C(4) C(5) C(6) C(7) 0.3(5) 1_555 1_555 1_555 1_555 yes
C(5) C(4) C(3) C(8) 0.4(4) 1_555 1_555 1_555 1_555 yes
C(5) C(6) C(7) C(8) 0.6(4) 1_555 1_555 1_555 1_555 yes
C(8) C(3) P C(9) 165.6(2) 1_555 1_555 1_555 1_555 yes
C(8) C(3) P C(15) 48.6(2) 1_555 1_555 1_555 1_555 yes
C(9) P C(15) C(16) 87.9(2) 1_555 1_555 1_555 1_555 yes
C(9) P C(15) C(20) -92.3(2) 1_555 1_555 1_555 1_555 yes
C(9) C(10) C(11) C(12) -0.5(5) 1_555 1_555 1_555 1_555 yes
C(9) C(14) C(13) C(12) -0.5(5) 1_555 1_555 1_555 1_555 yes
C(10) C(9) P C(15) -150.3(2) 1_555 1_555 1_555 1_555 yes
C(10) C(9) C(14) C(13) 0.5(4) 1_555 1_555 1_555 1_555 yes
C(10) C(11) C(12) C(13) 0.4(6) 1_555 1_555 1_555 1_555 yes
C(11) C(10) C(9) C(14) 0.0(4) 1_555 1_555 1_555 1_555 yes
C(11) C(12) C(13) C(14) 0.0(6) 1_555 1_555 1_555 1_555 yes
C(14) C(9) P C(15) 34.4(2) 1_555 1_555 1_555 1_555 yes
C(15) C(16) C(17) C(18) -0.1(4) 1_555 1_555 1_555 1_555 yes
C(15) C(20) C(19) C(18) 0.5(5) 1_555 1_555 1_555 1_555 yes
C(16) C(15) C(20) C(19) 0.2(4) 1_555 1_555 1_555 1_555 yes
C(16) C(17) C(18) C(19) 0.9(5) 1_555 1_555 1_555 1_555 yes
C(17) C(16) C(15) C(20) -0.4(4) 1_555 1_555 1_555 1_555 yes
C(17) C(18) C(19) C(20) -1.1(5) 1_555 1_555 1_555 1_555 yes

loop_
_cod_related_entry_id
_cod_related_entry_database
_cod_related_entry_code
1 ChemSpider 10458578
